data_7721019
loop_
_publ_author_name
'Mandal, Souvik'
'Song, Ethan Y.'
'Emge, Thomas J.'
'Hasanayn, Faraj'
'Goldman, Alan S.'

_publ_section_title
;
 A metal-metal quadruply bonded dimer of two pincer-ligated metal centers.
;
_journal_issue 20
_journal_name_full 'Dalton transactions (Cambridge, England : 2003)'
_journal_page_first 7816
_journal_page_last 7820
_journal_paper_doi 10.1039/d6dt00920d
_journal_volume 55
_journal_year 2026
_chemical_formula_sum 'C52 H80 Br2 Mo2 N2 P4'
_chemical_formula_weight 1208.76
_space_group_crystal_system triclinic
_space_group_IT_number 2
_space_group_name_Hall '-P 1'
_space_group_name_H-M_alt 'P -1'
_atom_sites_solution_hydrogens geom
_audit_block_doi 10.5517/ccdc.csd.cc2nh7hx
_audit_creation_method SHELXL-2013
_audit_update_record
;
2025-06-08 deposited with the CCDC.	2026-05-06 downloaded from the CCDC.
;
_cell_angle_alpha 80.153(2)
_cell_angle_beta 73.6830(10)
_cell_angle_gamma 69.5740(10)
_cell_formula_units_Z 2
_cell_length_a 11.3371(8)
_cell_length_b 12.9335(10)
_cell_length_c 20.1041(15)
_cell_measurement_reflns_used 6076
_cell_measurement_temperature 120(2)
_cell_measurement_theta_max 25.64
_cell_measurement_theta_min 2.45
_cell_volume 2642.5(3)
_computing_cell_refinement 'Bruker SAINT'
_computing_data_collection 'Bruker APEX4'
_computing_data_reduction 'Bruker SAINT'
_computing_molecular_graphics 'Bruker SHELXTL'
_computing_publication_material 'Bruker SHELXTL'
_computing_structure_refinement 'SHELXL-2013 (Sheldrick, 2013)'
_computing_structure_solution 'SHELXS-97 (Sheldrick 2008)'
_diffrn_ambient_temperature 120(2)
_diffrn_measured_fraction_theta_full 0.998
_diffrn_measured_fraction_theta_max 0.979
_diffrn_measurement_device_type 'Bruker APEX CCD'
_diffrn_measurement_method '\f and \w scans'
_diffrn_radiation_type MoK\a
_diffrn_radiation_wavelength 0.71073
_diffrn_reflns_av_R_equivalents 0.0305
_diffrn_reflns_av_unetI/netI 0.0432
_diffrn_reflns_Laue_measured_fraction_full 0.998
_diffrn_reflns_Laue_measured_fraction_max 0.979
_diffrn_reflns_limit_h_max 13
_diffrn_reflns_limit_h_min -13
_diffrn_reflns_limit_k_max 15
_diffrn_reflns_limit_k_min -15
_diffrn_reflns_limit_l_max 24
_diffrn_reflns_limit_l_min 0
_diffrn_reflns_number 16605
_diffrn_reflns_point_group_measured_fraction_full 0.998
_diffrn_reflns_point_group_measured_fraction_max 0.979
_diffrn_reflns_theta_full 25.242
_diffrn_reflns_theta_max 25.917
_diffrn_reflns_theta_min 1.686
_exptl_absorpt_coefficient_mu 2.144
_exptl_absorpt_correction_T_max 0.7452
_exptl_absorpt_correction_T_min 0.3184
_exptl_absorpt_correction_type multi-scan
_exptl_absorpt_process_details 'TWINABS (Bruker, 2014)'
_exptl_crystal_colour black
_exptl_crystal_density_diffrn 1.519
_exptl_crystal_description irregular
_exptl_crystal_F_000 1240
_exptl_crystal_size_max 0.200
_exptl_crystal_size_mid 0.200
_exptl_crystal_size_min 0.100
_refine_diff_density_max 1.137
_refine_diff_density_min -0.987
_refine_diff_density_rms 0.112
_refine_ls_extinction_method none
_refine_ls_goodness_of_fit_ref 1.005
_refine_ls_hydrogen_treatment constr
_refine_ls_matrix_type full
_refine_ls_number_parameters 579
_refine_ls_number_reflns 10064
_refine_ls_number_restraints 0
_refine_ls_restrained_S_all 1.005
_refine_ls_R_factor_all 0.0469
_refine_ls_R_factor_gt 0.0357
_refine_ls_shift/su_max 0.001
_refine_ls_shift/su_mean 0.000
_refine_ls_structure_factor_coef Fsqd
_refine_ls_weighting_details 'w=1/[\s^2^(Fo^2^)+(0.0517P)^2^+0.6471P] where P=(Fo^2^+2Fc^2^)/3'
_refine_ls_weighting_scheme calc
_refine_ls_wR_factor_gt 0.0830
_refine_ls_wR_factor_ref 0.0863
_reflns_Friedel_coverage 0.000
_reflns_number_gt 8399
_reflns_number_total 10064
_reflns_threshold_expression 'I > 2\s(I)'
_cod_data_source_file d6dt00920d2.cif
_cod_data_source_block SM_122_twin4_P-1
_cod_depositor_comments 'Adding full bibliography for 7721018--7721021.cif.'
_cod_database_code 7721019
_shelx_space_group_comment
; 
The symmetry employed for this shelxl refinement is uniquely defined 
by the following loop, which should always be used as a source of 
symmetry information in preference to the above space-group names. 
They are only intended as comments. 
;
_shelx_estimated_absorpt_t_min 0.674
_shelx_estimated_absorpt_t_max 0.814
_shelxl_version_number 2013-4

loop_
_space_group_symop_operation_xyz
'x, y, z'
'-x, -y, -z'

loop_
_atom_site_label
_atom_site_type_symbol
_atom_site_fract_x
_atom_site_fract_y
_atom_site_fract_z
_atom_site_U_iso_or_equiv
_atom_site_adp_type
_atom_site_occupancy
_atom_site_site_symmetry_order
_atom_site_calc_flag
_atom_site_refinement_flags_posn
_atom_site_refinement_flags_adp
_atom_site_refinement_flags_occupancy
_atom_site_disorder_assembly
_atom_site_disorder_group
Mo1 Mo 0.69520(3) 0.32757(2) 0.21662(2) 0.01018(7) Uani 1 1 d . . . . .
Br1 Br 0.91309(3) 0.36220(3) 0.16101(2) 0.01586(9) Uani 1 1 d . . . . .
P1 P 0.70195(8) 0.21958(7) 0.12104(4) 0.01074(17) Uani 1 1 d . . . . .
P2 P 0.76231(8) 0.28966(7) 0.33010(4) 0.01449(18) Uani 1 1 d . . . . .
N1 N 0.6154(2) 0.1947(2) 0.26839(12) 0.0110(5) Uani 1 1 d . . . . .
C1 C 0.5381(3) 0.1627(3) 0.23675(16) 0.0124(7) Uani 1 1 d . . . . .
C2 C 0.5602(3) 0.1772(2) 0.16343(16) 0.0112(6) Uani 1 1 d . . . . .
C3 C 0.4784(3) 0.1594(3) 0.12939(16) 0.0125(7) Uani 1 1 d . . . . .
H3 H 0.4941 0.1730 0.0802 0.015 Uiso 1 1 calc R U . . .
C4 C 0.3739(3) 0.1223(3) 0.16525(17) 0.0158(7) Uani 1 1 d . . . . .
C5 C 0.3576(3) 0.1020(3) 0.23724(17) 0.0159(7) Uani 1 1 d . . . . .
H5 H 0.2910 0.0724 0.2632 0.019 Uiso 1 1 calc R U . . .
C6 C 0.4344(3) 0.1233(3) 0.27194(16) 0.0136(7) Uani 1 1 d . . . . .
H6 H 0.4167 0.1111 0.3212 0.016 Uiso 1 1 calc R U . . .
C7 C 0.2813(3) 0.1102(3) 0.12890(17) 0.0192(7) Uani 1 1 d . . . . .
H7A H 0.2506 0.0480 0.1519 0.029 Uiso 1 1 calc R U . . .
H7B H 0.3254 0.0964 0.0803 0.029 Uiso 1 1 calc R U . . .
H7C H 0.2072 0.1784 0.1307 0.029 Uiso 1 1 calc R U . . .
C8 C 0.6379(3) 0.1404(3) 0.33292(16) 0.0127(7) Uani 1 1 d . . . . .
C9 C 0.6864(3) 0.1863(3) 0.37455(16) 0.0138(7) Uani 1 1 d . . . . .
C10 C 0.6983(3) 0.1380(3) 0.44089(16) 0.0159(7) Uani 1 1 d . . . . .
H10 H 0.7265 0.1733 0.4684 0.019 Uiso 1 1 calc R U . . .
C11 C 0.6709(3) 0.0410(3) 0.46844(16) 0.0152(7) Uani 1 1 d . . . . .
C12 C 0.6363(3) -0.0102(3) 0.42481(16) 0.0153(7) Uani 1 1 d . . . . .
H12 H 0.6224 -0.0795 0.4405 0.018 Uiso 1 1 calc R U . . .
C13 C 0.6215(3) 0.0371(3) 0.35920(16) 0.0147(7) Uani 1 1 d . . . . .
H13 H 0.5995 -0.0018 0.3309 0.018 Uiso 1 1 calc R U . . .
C14 C 0.6856(3) -0.0094(3) 0.54008(17) 0.0210(8) Uani 1 1 d . . . . .
H14A H 0.6627 -0.0778 0.5499 0.031 Uiso 1 1 calc R U . . .
H14B H 0.6280 0.0429 0.5745 0.031 Uiso 1 1 calc R U . . .
H14C H 0.7757 -0.0262 0.5424 0.031 Uiso 1 1 calc R U . . .
C15 C 0.7012(3) 0.2634(3) 0.02889(15) 0.0149(7) Uani 1 1 d . . . . .
H15 H 0.6112 0.3128 0.0281 0.018 Uiso 1 1 calc R U . . .
C16 C 0.7346(3) 0.1744(3) -0.02063(16) 0.0188(7) Uani 1 1 d . . . . .
H16A H 0.7250 0.2097 -0.0669 0.028 Uiso 1 1 calc R U . . .
H16B H 0.6758 0.1301 -0.0031 0.028 Uiso 1 1 calc R U . . .
H16C H 0.8242 0.1263 -0.0237 0.028 Uiso 1 1 calc R U . . .
C17 C 0.7898(3) 0.3348(3) 0.00024(17) 0.0184(7) Uani 1 1 d . . . . .
H17A H 0.7772 0.3704 -0.0455 0.028 Uiso 1 1 calc R U . . .
H17B H 0.8804 0.2882 -0.0043 0.028 Uiso 1 1 calc R U . . .
H17C H 0.7687 0.3917 0.0321 0.028 Uiso 1 1 calc R U . . .
C18 C 0.8362(3) 0.0857(3) 0.12607(16) 0.0148(7) Uani 1 1 d . . . . .
H18 H 0.8400 0.0712 0.1760 0.018 Uiso 1 1 calc R U . . .
C19 C 0.8138(3) -0.0155(3) 0.10875(18) 0.0199(8) Uani 1 1 d . . . . .
H19A H 0.8881 -0.0814 0.1134 0.030 Uiso 1 1 calc R U . . .
H19B H 0.8039 -0.0044 0.0609 0.030 Uiso 1 1 calc R U . . .
H19C H 0.7350 -0.0257 0.1408 0.030 Uiso 1 1 calc R U . . .
C20 C 0.9693(3) 0.0959(3) 0.08554(17) 0.0194(7) Uani 1 1 d . . . . .
H20A H 1.0380 0.0317 0.0990 0.029 Uiso 1 1 calc R U . . .
H20B H 0.9777 0.1638 0.0963 0.029 Uiso 1 1 calc R U . . .
H20C H 0.9768 0.0987 0.0355 0.029 Uiso 1 1 calc R U . . .
C21 C 0.7317(4) 0.4030(3) 0.38377(19) 0.0323(9) Uani 1 1 d . . . . .
H21 H 0.6573 0.4634 0.3697 0.039 Uiso 1 1 calc R U . . .
C22 C 0.6888(5) 0.3888(4) 0.4613(2) 0.0449(12) Uani 1 1 d . . . . .
H22A H 0.6639 0.4603 0.4805 0.067 Uiso 1 1 calc R U . . .
H22B H 0.7601 0.3356 0.4799 0.067 Uiso 1 1 calc R U . . .
H22C H 0.6144 0.3614 0.4743 0.067 Uiso 1 1 calc R U . . .
C23 C 0.8452(4) 0.4499(3) 0.3585(2) 0.0277(9) Uani 1 1 d . . . . .
H23A H 0.8267 0.5144 0.3837 0.042 Uiso 1 1 calc R U . . .
H23B H 0.8570 0.4720 0.3086 0.042 Uiso 1 1 calc R U . . .
H23C H 0.9246 0.3931 0.3671 0.042 Uiso 1 1 calc R U . . .
C24 C 0.9367(3) 0.2054(3) 0.31787(17) 0.0192(7) Uani 1 1 d . . . . .
H24 H 0.9880 0.2535 0.2891 0.023 Uiso 1 1 calc R U . . .
C25 C 0.9681(3) 0.1068(3) 0.27659(18) 0.0213(8) Uani 1 1 d . . . . .
H25A H 1.0592 0.0619 0.2723 0.032 Uiso 1 1 calc R U . . .
H25B H 0.9526 0.1333 0.2301 0.032 Uiso 1 1 calc R U . . .
H25C H 0.9125 0.0617 0.3007 0.032 Uiso 1 1 calc R U . . .
C26 C 0.9857(4) 0.1645(3) 0.38468(18) 0.0269(9) Uani 1 1 d . . . . .
H26A H 1.0805 0.1335 0.3726 0.040 Uiso 1 1 calc R U . . .
H26B H 0.9486 0.1072 0.4107 0.040 Uiso 1 1 calc R U . . .
H26C H 0.9591 0.2266 0.4134 0.040 Uiso 1 1 calc R U . . .
Mo2 Mo 0.54060(3) 0.48293(2) 0.20920(2) 0.01033(8) Uani 1 1 d . . . . .
Br2 Br 0.46527(3) 0.49519(3) 0.09940(2) 0.01540(8) Uani 1 1 d . . . . .
P3 P 0.64796(8) 0.62519(7) 0.14346(4) 0.01205(18) Uani 1 1 d . . . . .
P4 P 0.33092(8) 0.46655(7) 0.29287(4) 0.01342(18) Uani 1 1 d . . . . .
N2 N 0.5077(3) 0.5962(2) 0.28516(13) 0.0140(6) Uani 1 1 d . . . . .
C27 C 0.6007(3) 0.6488(3) 0.28076(16) 0.0152(7) Uani 1 1 d . . . . .
C28 C 0.6826(3) 0.6685(3) 0.21577(16) 0.0134(7) Uani 1 1 d . . . . .
C29 C 0.7698(3) 0.7238(3) 0.21211(17) 0.0156(7) Uani 1 1 d . . . . .
H29 H 0.8224 0.7382 0.1679 0.019 Uiso 1 1 calc R U . . .
C30 C 0.7833(3) 0.7592(3) 0.27043(17) 0.0170(7) Uani 1 1 d . . . . .
C31 C 0.7056(3) 0.7355(3) 0.33441(17) 0.0191(8) Uani 1 1 d . . . . .
H31 H 0.7138 0.7568 0.3754 0.023 Uiso 1 1 calc R U . . .
C32 C 0.6168(3) 0.6815(3) 0.33981(17) 0.0179(7) Uani 1 1 d . . . . .
H32 H 0.5657 0.6664 0.3843 0.022 Uiso 1 1 calc R U . . .
C33 C 0.8768(3) 0.8212(3) 0.26486(19) 0.0233(8) Uani 1 1 d . . . . .
H33A H 0.9234 0.7918 0.3019 0.035 Uiso 1 1 calc R U . . .
H33B H 0.8288 0.9000 0.2696 0.035 Uiso 1 1 calc R U . . .
H33C H 0.9391 0.8121 0.2195 0.035 Uiso 1 1 calc R U . . .
C34 C 0.3809(3) 0.6452(3) 0.32399(16) 0.0141(7) Uani 1 1 d . . . . .
C35 C 0.2864(3) 0.5932(3) 0.33449(16) 0.0144(7) Uani 1 1 d . . . . .
C36 C 0.1587(3) 0.6434(3) 0.37118(16) 0.0177(7) Uani 1 1 d . . . . .
H36 H 0.0977 0.6049 0.3791 0.021 Uiso 1 1 calc R U . . .
C37 C 0.1177(3) 0.7461(3) 0.39627(16) 0.0186(7) Uani 1 1 d . . . . .
C38 C 0.2105(3) 0.7991(3) 0.38354(16) 0.0200(8) Uani 1 1 d . . . . .
H38 H 0.1853 0.8708 0.3989 0.024 Uiso 1 1 calc R U . . .
C39 C 0.3374(3) 0.7513(3) 0.34945(16) 0.0180(7) Uani 1 1 d . . . . .
H39 H 0.3975 0.7904 0.3428 0.022 Uiso 1 1 calc R U . . .
C40 C -0.0215(3) 0.8005(3) 0.43402(18) 0.0277(9) Uani 1 1 d . . . . .
H40A H -0.0563 0.8728 0.4099 0.042 Uiso 1 1 calc R U . . .
H40B H -0.0246 0.8103 0.4818 0.042 Uiso 1 1 calc R U . . .
H40C H -0.0735 0.7534 0.4348 0.042 Uiso 1 1 calc R U . . .
C41 C 0.5269(3) 0.7527(3) 0.11533(16) 0.0153(7) Uani 1 1 d . . . . .
H41 H 0.5068 0.7359 0.0738 0.018 Uiso 1 1 calc R U . . .
C42 C 0.3995(3) 0.7854(3) 0.17036(16) 0.0193(8) Uani 1 1 d . . . . .
H42A H 0.3356 0.8469 0.1509 0.029 Uiso 1 1 calc R U . . .
H42B H 0.4138 0.8083 0.2107 0.029 Uiso 1 1 calc R U . . .
H42C H 0.3672 0.7219 0.1849 0.029 Uiso 1 1 calc R U . . .
C43 C 0.5779(3) 0.8517(3) 0.09276(18) 0.0219(8) Uani 1 1 d . . . . .
H43A H 0.5155 0.9126 0.0719 0.033 Uiso 1 1 calc R U . . .
H43B H 0.6612 0.8299 0.0585 0.033 Uiso 1 1 calc R U . . .
H43C H 0.5896 0.8760 0.1334 0.033 Uiso 1 1 calc R U . . .
C44 C 0.7848(3) 0.5952(3) 0.06400(16) 0.0148(7) Uani 1 1 d . . . . .
H44 H 0.8239 0.5128 0.0674 0.018 Uiso 1 1 calc R U . . .
C45 C 0.8979(3) 0.6382(3) 0.05426(17) 0.0205(8) Uani 1 1 d . . . . .
H45A H 0.9633 0.6112 0.0120 0.031 Uiso 1 1 calc R U . . .
H45B H 0.9362 0.6117 0.0945 0.031 Uiso 1 1 calc R U . . .
H45C H 0.8669 0.7193 0.0500 0.031 Uiso 1 1 calc R U . . .
C46 C 0.7331(3) 0.6230(3) -0.00226(16) 0.0187(7) Uani 1 1 d . . . . .
H46A H 0.8026 0.5892 -0.0414 0.028 Uiso 1 1 calc R U . . .
H46B H 0.7029 0.7035 -0.0124 0.028 Uiso 1 1 calc R U . . .
H46C H 0.6609 0.5941 0.0049 0.028 Uiso 1 1 calc R U . . .
C47 C 0.1873(3) 0.4839(3) 0.25953(17) 0.0193(7) Uani 1 1 d . . . . .
H47 H 0.1126 0.4867 0.3007 0.023 Uiso 1 1 calc R U . . .
C48 C 0.1500(3) 0.5921(3) 0.21398(18) 0.0223(8) Uani 1 1 d . . . . .
H48A H 0.0674 0.6024 0.2031 0.033 Uiso 1 1 calc R U . . .
H48B H 0.2175 0.5889 0.1707 0.033 Uiso 1 1 calc R U . . .
H48C H 0.1412 0.6542 0.2389 0.033 Uiso 1 1 calc R U . . .
C49 C 0.2087(3) 0.3846(3) 0.22111(19) 0.0261(8) Uani 1 1 d . . . . .
H49A H 0.1301 0.3936 0.2062 0.039 Uiso 1 1 calc R U . . .
H49B H 0.2280 0.3168 0.2521 0.039 Uiso 1 1 calc R U . . .
H49C H 0.2815 0.3794 0.1802 0.039 Uiso 1 1 calc R U . . .
C50 C 0.3282(3) 0.3569(3) 0.36572(16) 0.0189(7) Uani 1 1 d . . . . .
H50 H 0.3843 0.2851 0.3458 0.023 Uiso 1 1 calc R U . . .
C51 C 0.3915(4) 0.3747(3) 0.41878(18) 0.0288(9) Uani 1 1 d . . . . .
H51A H 0.4154 0.3064 0.4488 0.043 Uiso 1 1 calc R U . . .
H51B H 0.3303 0.4345 0.4472 0.043 Uiso 1 1 calc R U . . .
H51C H 0.4694 0.3947 0.3944 0.043 Uiso 1 1 calc R U . . .
C52 C 0.1967(4) 0.3431(3) 0.4022(2) 0.0329(10) Uani 1 1 d . . . . .
H52A H 0.2065 0.2855 0.4407 0.049 Uiso 1 1 calc R U . . .
H52B H 0.1621 0.3217 0.3690 0.049 Uiso 1 1 calc R U . . .
H52C H 0.1369 0.4133 0.4203 0.049 Uiso 1 1 calc R U . . .

loop_
_atom_site_aniso_label
_atom_site_aniso_U_11
_atom_site_aniso_U_22
_atom_site_aniso_U_33
_atom_site_aniso_U_23
_atom_site_aniso_U_13
_atom_site_aniso_U_12
Mo1 0.00998(15) 0.01133(15) 0.00994(14) 0.00072(10) -0.00300(10) -0.00451(11)
Br1 0.01248(17) 0.01980(18) 0.01639(17) 0.00435(13) -0.00505(13) -0.00791(14)
P1 0.0108(4) 0.0122(4) 0.0097(4) 0.0009(3) -0.0024(3) -0.0051(3)
P2 0.0184(5) 0.0158(4) 0.0121(4) 0.0007(3) -0.0054(3) -0.0085(4)
N1 0.0116(14) 0.0127(14) 0.0099(13) 0.0011(10) -0.0038(11) -0.0053(11)
C1 0.0100(16) 0.0109(16) 0.0158(17) -0.0007(13) -0.0062(13) -0.0004(13)
C2 0.0095(16) 0.0088(15) 0.0153(16) -0.0006(12) -0.0060(13) -0.0008(13)
C3 0.0104(16) 0.0131(16) 0.0131(16) -0.0001(12) -0.0051(13) -0.0015(13)
C4 0.0174(18) 0.0115(17) 0.0192(18) -0.0006(13) -0.0067(14) -0.0039(14)
C5 0.0125(17) 0.0145(17) 0.0213(18) -0.0004(14) -0.0032(14) -0.0060(14)
C6 0.0133(17) 0.0137(17) 0.0131(16) 0.0009(13) -0.0017(13) -0.0054(14)
C7 0.0199(19) 0.0222(19) 0.0191(18) 0.0026(14) -0.0066(14) -0.0115(16)
C8 0.0098(16) 0.0143(17) 0.0123(16) -0.0009(13) -0.0020(13) -0.0023(14)
C9 0.0141(17) 0.0134(17) 0.0126(16) 0.0011(13) -0.0024(13) -0.0043(14)
C10 0.0148(17) 0.0214(18) 0.0116(16) -0.0019(13) -0.0048(13) -0.0044(15)
C11 0.0108(17) 0.0173(17) 0.0135(16) 0.0015(13) -0.0017(13) -0.0019(14)
C12 0.0147(17) 0.0136(17) 0.0163(17) 0.0031(13) -0.0024(13) -0.0062(14)
C13 0.0115(17) 0.0164(17) 0.0173(17) -0.0021(13) -0.0026(13) -0.0060(14)
C14 0.0208(19) 0.025(2) 0.0163(18) 0.0030(14) -0.0050(14) -0.0077(16)
C15 0.0162(17) 0.0172(17) 0.0108(16) 0.0014(13) -0.0029(13) -0.0061(14)
C16 0.0190(18) 0.0253(19) 0.0137(17) -0.0034(14) -0.0042(14) -0.0078(16)
C17 0.0220(19) 0.0212(18) 0.0151(17) 0.0020(14) -0.0042(14) -0.0122(16)
C18 0.0119(17) 0.0162(17) 0.0151(17) 0.0007(13) -0.0039(13) -0.0034(14)
C19 0.0201(19) 0.0166(18) 0.0235(19) 0.0000(14) -0.0064(15) -0.0063(15)
C20 0.0141(18) 0.0213(19) 0.0233(19) -0.0051(14) -0.0074(14) -0.0023(15)
C21 0.046(3) 0.031(2) 0.028(2) -0.0089(17) -0.0083(18) -0.020(2)
C22 0.074(3) 0.034(2) 0.032(2) -0.0102(19) -0.015(2) -0.019(2)
C23 0.033(2) 0.021(2) 0.039(2) 0.0006(17) -0.0213(18) -0.0125(18)
C24 0.0171(18) 0.0243(19) 0.0197(18) 0.0071(14) -0.0102(14) -0.0105(16)
C25 0.0145(18) 0.0227(19) 0.0251(19) 0.0014(15) -0.0076(14) -0.0032(15)
C26 0.033(2) 0.031(2) 0.026(2) 0.0097(16) -0.0189(17) -0.0185(18)
Mo2 0.01013(15) 0.01102(15) 0.01033(14) -0.00014(10) -0.00276(11) -0.00405(11)
Br2 0.01516(17) 0.01825(18) 0.01345(17) -0.00125(13) -0.00599(13) -0.00413(14)
P3 0.0130(4) 0.0123(4) 0.0121(4) 0.0004(3) -0.0040(3) -0.0054(4)
P4 0.0116(4) 0.0148(4) 0.0138(4) -0.0011(3) -0.0023(3) -0.0048(4)
N2 0.0130(14) 0.0141(14) 0.0145(14) -0.0022(11) -0.0020(11) -0.0045(12)
C27 0.0156(17) 0.0108(16) 0.0182(17) 0.0002(13) -0.0063(14) -0.0017(14)
C28 0.0142(17) 0.0105(16) 0.0158(17) -0.0018(13) -0.0060(13) -0.0022(14)
C29 0.0170(18) 0.0135(17) 0.0165(17) -0.0003(13) -0.0056(14) -0.0042(14)
C30 0.0155(17) 0.0115(17) 0.0245(19) -0.0026(14) -0.0079(14) -0.0021(14)
C31 0.025(2) 0.0161(18) 0.0190(18) -0.0060(14) -0.0102(15) -0.0041(16)
C32 0.0207(19) 0.0178(18) 0.0147(17) -0.0017(14) -0.0025(14) -0.0064(15)
C33 0.0207(19) 0.0212(19) 0.031(2) -0.0066(16) -0.0090(16) -0.0062(16)
C34 0.0141(17) 0.0163(17) 0.0104(16) -0.0005(13) -0.0035(13) -0.0029(14)
C35 0.0157(17) 0.0153(17) 0.0115(16) -0.0018(13) -0.0037(13) -0.0035(14)
C36 0.0176(18) 0.0235(19) 0.0119(17) 0.0027(14) -0.0046(14) -0.0072(15)
C37 0.0202(19) 0.0233(19) 0.0100(16) -0.0025(14) -0.0047(14) -0.0029(16)
C38 0.027(2) 0.0158(18) 0.0157(18) -0.0052(14) -0.0066(15) -0.0015(16)
C39 0.0206(19) 0.0183(18) 0.0164(17) -0.0010(14) -0.0047(14) -0.0078(15)
C40 0.024(2) 0.033(2) 0.021(2) -0.0102(16) -0.0038(16) 0.0000(17)
C41 0.0169(18) 0.0146(17) 0.0153(17) 0.0019(13) -0.0095(14) -0.0032(14)
C42 0.0189(19) 0.0183(18) 0.0175(18) -0.0018(14) -0.0056(14) -0.0008(15)
C43 0.026(2) 0.0158(18) 0.0232(19) 0.0041(14) -0.0086(15) -0.0064(16)
C44 0.0146(17) 0.0148(17) 0.0144(17) 0.0004(13) -0.0022(13) -0.0057(14)
C45 0.0193(19) 0.0234(19) 0.0201(18) -0.0029(15) -0.0012(14) -0.0106(16)
C46 0.0243(19) 0.0187(18) 0.0137(17) -0.0003(14) -0.0046(14) -0.0081(16)
C47 0.0127(17) 0.0241(19) 0.0216(18) -0.0050(15) -0.0046(14) -0.0045(15)
C48 0.0153(18) 0.027(2) 0.0212(19) -0.0038(15) -0.0069(14) -0.0003(16)
C49 0.0175(19) 0.032(2) 0.035(2) -0.0100(17) -0.0087(16) -0.0098(17)
C50 0.0204(19) 0.0170(18) 0.0151(17) -0.0003(14) 0.0003(14) -0.0050(15)
C51 0.029(2) 0.032(2) 0.0192(19) 0.0046(16) -0.0069(16) -0.0052(18)
C52 0.028(2) 0.031(2) 0.034(2) 0.0095(18) 0.0005(17) -0.0142(19)

loop_
_atom_type_symbol
_atom_type_description
_atom_type_scat_dispersion_real
_atom_type_scat_dispersion_imag
_atom_type_scat_source
C C 0.0033 0.0016 'International Tables Vol C Tables 4.2.6.8 and 6.1.1.4'
H H 0.0000 0.0000 'International Tables Vol C Tables 4.2.6.8 and 6.1.1.4'
Br Br -0.2901 2.4595 'International Tables Vol C Tables 4.2.6.8 and 6.1.1.4'
Mo Mo -1.6832 0.6857 'International Tables Vol C Tables 4.2.6.8 and 6.1.1.4'
N N 0.0061 0.0033 'International Tables Vol C Tables 4.2.6.8 and 6.1.1.4'
P P 0.1023 0.0942 'International Tables Vol C Tables 4.2.6.8 and 6.1.1.4'

loop_
_geom_angle_atom_site_label_1
_geom_angle_atom_site_label_2
_geom_angle_atom_site_label_3
_geom_angle
_geom_angle_site_symmetry_1
_geom_angle_site_symmetry_3
_geom_angle_publ_flag
Mo2 Mo1 N1 110.66(7) . . ?
Mo2 Mo1 P2 113.51(2) . . ?
N1 Mo1 P2 78.38(7) . . ?
Mo2 Mo1 P1 105.04(2) . . ?
N1 Mo1 P1 73.74(7) . . ?
P2 Mo1 P1 138.36(3) . . ?
Mo2 Mo1 Br1 108.309(15) . . ?
N1 Mo1 Br1 141.03(7) . . ?
P2 Mo1 Br1 86.30(2) . . ?
P1 Mo1 Br1 96.34(2) . . ?
C2 P1 C15 109.20(14) . . ?
C2 P1 C18 101.42(14) . . ?
C15 P1 C18 108.73(15) . . ?
C2 P1 Mo1 97.96(10) . . ?
C15 P1 Mo1 130.13(11) . . ?
C18 P1 Mo1 105.62(10) . . ?
C9 P2 C21 113.70(16) . . ?
C9 P2 C24 100.46(15) . . ?
C21 P2 C24 107.67(17) . . ?
C9 P2 Mo1 101.04(10) . . ?
C21 P2 Mo1 121.29(14) . . ?
C24 P2 Mo1 110.70(11) . . ?
C8 N1 C1 118.7(2) . . ?
C8 N1 Mo1 121.95(19) . . ?
C1 N1 Mo1 119.34(19) . . ?
C6 C1 N1 125.7(3) . . ?
C6 C1 C2 115.9(3) . . ?
N1 C1 C2 118.3(3) . . ?
C3 C2 C1 121.3(3) . . ?
C3 C2 P1 125.2(2) . . ?
C1 C2 P1 113.5(2) . . ?
C2 C3 C4 122.1(3) . . ?
C2 C3 H3 119.0 . . ?
C4 C3 H3 119.0 . . ?
C3 C4 C5 116.1(3) . . ?
C3 C4 C7 121.8(3) . . ?
C5 C4 C7 122.1(3) . . ?
C6 C5 C4 122.5(3) . . ?
C6 C5 H5 118.7 . . ?
C4 C5 H5 118.7 . . ?
C5 C6 C1 122.0(3) . . ?
C5 C6 H6 119.0 . . ?
C1 C6 H6 119.0 . . ?
C4 C7 H7A 109.5 . . ?
C4 C7 H7B 109.5 . . ?
H7A C7 H7B 109.5 . . ?
C4 C7 H7C 109.5 . . ?
H7A C7 H7C 109.5 . . ?
H7B C7 H7C 109.5 . . ?
C13 C8 N1 124.2(3) . . ?
C13 C8 C9 115.2(3) . . ?
N1 C8 C9 120.6(3) . . ?
C10 C9 C8 120.8(3) . . ?
C10 C9 P2 122.2(2) . . ?
C8 C9 P2 115.8(2) . . ?
C11 C10 C9 122.9(3) . . ?
C11 C10 H10 118.6 . . ?
C9 C10 H10 118.6 . . ?
C10 C11 C12 116.3(3) . . ?
C10 C11 C14 121.6(3) . . ?
C12 C11 C14 122.0(3) . . ?
C13 C12 C11 121.9(3) . . ?
C13 C12 H12 119.1 . . ?
C11 C12 H12 119.1 . . ?
C12 C13 C8 122.4(3) . . ?
C12 C13 H13 118.8 . . ?
C8 C13 H13 118.8 . . ?
C11 C14 H14A 109.5 . . ?
C11 C14 H14B 109.5 . . ?
H14A C14 H14B 109.5 . . ?
C11 C14 H14C 109.5 . . ?
H14A C14 H14C 109.5 . . ?
H14B C14 H14C 109.5 . . ?
C16 C15 C17 109.4(3) . . ?
C16 C15 P1 118.4(2) . . ?
C17 C15 P1 108.8(2) . . ?
C16 C15 H15 106.5 . . ?
C17 C15 H15 106.5 . . ?
P1 C15 H15 106.5 . . ?
C15 C16 H16A 109.5 . . ?
C15 C16 H16B 109.5 . . ?
H16A C16 H16B 109.5 . . ?
C15 C16 H16C 109.5 . . ?
H16A C16 H16C 109.5 . . ?
H16B C16 H16C 109.5 . . ?
C15 C17 H17A 109.5 . . ?
C15 C17 H17B 109.5 . . ?
H17A C17 H17B 109.5 . . ?
C15 C17 H17C 109.5 . . ?
H17A C17 H17C 109.5 . . ?
H17B C17 H17C 109.5 . . ?
C19 C18 C20 112.2(3) . . ?
C19 C18 P1 115.4(2) . . ?
C20 C18 P1 112.0(2) . . ?
C19 C18 H18 105.4 . . ?
C20 C18 H18 105.4 . . ?
P1 C18 H18 105.4 . . ?
C18 C19 H19A 109.5 . . ?
C18 C19 H19B 109.5 . . ?
H19A C19 H19B 109.5 . . ?
C18 C19 H19C 109.5 . . ?
H19A C19 H19C 109.5 . . ?
H19B C19 H19C 109.5 . . ?
C18 C20 H20A 109.5 . . ?
C18 C20 H20B 109.5 . . ?
H20A C20 H20B 109.5 . . ?
C18 C20 H20C 109.5 . . ?
H20A C20 H20C 109.5 . . ?
H20B C20 H20C 109.5 . . ?
C22 C21 C23 113.2(3) . . ?
C22 C21 P2 120.8(3) . . ?
C23 C21 P2 108.6(3) . . ?
C22 C21 H21 104.1 . . ?
C23 C21 H21 104.1 . . ?
P2 C21 H21 104.1 . . ?
C21 C22 H22A 109.5 . . ?
C21 C22 H22B 109.5 . . ?
H22A C22 H22B 109.5 . . ?
C21 C22 H22C 109.5 . . ?
H22A C22 H22C 109.5 . . ?
H22B C22 H22C 109.5 . . ?
C21 C23 H23A 109.5 . . ?
C21 C23 H23B 109.5 . . ?
H23A C23 H23B 109.5 . . ?
C21 C23 H23C 109.5 . . ?
H23A C23 H23C 109.5 . . ?
H23B C23 H23C 109.5 . . ?
C25 C24 C26 109.1(3) . . ?
C25 C24 P2 110.7(2) . . ?
C26 C24 P2 115.8(2) . . ?
C25 C24 H24 106.9 . . ?
C26 C24 H24 106.9 . . ?
P2 C24 H24 106.9 . . ?
C24 C25 H25A 109.5 . . ?
C24 C25 H25B 109.5 . . ?
H25A C25 H25B 109.5 . . ?
C24 C25 H25C 109.5 . . ?
H25A C25 H25C 109.5 . . ?
H25B C25 H25C 109.5 . . ?
C24 C26 H26A 109.5 . . ?
C24 C26 H26B 109.5 . . ?
H26A C26 H26B 109.5 . . ?
C24 C26 H26C 109.5 . . ?
H26A C26 H26C 109.5 . . ?
H26B C26 H26C 109.5 . . ?
N2 Mo2 Mo1 114.69(7) . . ?
N2 Mo2 P3 75.04(7) . . ?
Mo1 Mo2 P3 106.74(2) . . ?
N2 Mo2 Br2 135.47(7) . . ?
Mo1 Mo2 Br2 109.113(14) . . ?
P3 Mo2 Br2 85.38(2) . . ?
N2 Mo2 P4 78.23(7) . . ?
Mo1 Mo2 P4 109.03(2) . . ?
P3 Mo2 P4 141.79(3) . . ?
Br2 Mo2 P4 95.20(2) . . ?
C28 P3 C41 102.72(14) . . ?
C28 P3 C44 115.50(15) . . ?
C41 P3 C44 103.78(14) . . ?
C28 P3 Mo2 99.43(11) . . ?
C41 P3 Mo2 111.05(11) . . ?
C44 P3 Mo2 122.86(10) . . ?
C35 P4 C50 104.74(15) . . ?
C35 P4 C47 103.46(15) . . ?
C50 P4 C47 104.96(16) . . ?
C35 P4 Mo2 97.21(11) . . ?
C50 P4 Mo2 122.73(11) . . ?
C47 P4 Mo2 120.34(11) . . ?
C34 N2 C27 117.3(2) . . ?
C34 N2 Mo2 119.5(2) . . ?
C27 N2 Mo2 120.04(19) . . ?
C32 C27 C28 117.6(3) . . ?
C32 C27 N2 122.0(3) . . ?
C28 C27 N2 120.4(3) . . ?
C29 C28 C27 119.6(3) . . ?
C29 C28 P3 127.4(2) . . ?
C27 C28 P3 112.8(2) . . ?
C28 C29 C30 122.8(3) . . ?
C28 C29 H29 118.6 . . ?
C30 C29 H29 118.6 . . ?
C29 C30 C31 116.9(3) . . ?
C29 C30 C33 121.8(3) . . ?
C31 C30 C33 121.3(3) . . ?
C32 C31 C30 121.7(3) . . ?
C32 C31 H31 119.1 . . ?
C30 C31 H31 119.1 . . ?
C31 C32 C27 121.2(3) . . ?
C31 C32 H32 119.4 . . ?
C27 C32 H32 119.4 . . ?
C30 C33 H33A 109.5 . . ?
C30 C33 H33B 109.5 . . ?
H33A C33 H33B 109.5 . . ?
C30 C33 H33C 109.5 . . ?
H33A C33 H33C 109.5 . . ?
H33B C33 H33C 109.5 . . ?
C35 C34 N2 120.2(3) . . ?
C35 C34 C39 116.1(3) . . ?
N2 C34 C39 123.5(3) . . ?
C34 C35 C36 120.5(3) . . ?
C34 C35 P4 118.0(2) . . ?
C36 C35 P4 121.3(2) . . ?
C37 C36 C35 122.9(3) . . ?
C37 C36 H36 118.5 . . ?
C35 C36 H36 118.5 . . ?
C36 C37 C38 116.4(3) . . ?
C36 C37 C40 122.2(3) . . ?
C38 C37 C40 121.4(3) . . ?
C39 C38 C37 122.4(3) . . ?
C39 C38 H38 118.8 . . ?
C37 C38 H38 118.8 . . ?
C38 C39 C34 121.7(3) . . ?
C38 C39 H39 119.2 . . ?
C34 C39 H39 119.2 . . ?
C37 C40 H40A 109.5 . . ?
C37 C40 H40B 109.5 . . ?
H40A C40 H40B 109.5 . . ?
C37 C40 H40C 109.5 . . ?
H40A C40 H40C 109.5 . . ?
H40B C40 H40C 109.5 . . ?
C42 C41 C43 109.6(3) . . ?
C42 C41 P3 112.7(2) . . ?
C43 C41 P3 113.2(2) . . ?
C42 C41 H41 107.0 . . ?
C43 C41 H41 107.0 . . ?
P3 C41 H41 107.0 . . ?
C41 C42 H42A 109.5 . . ?
C41 C42 H42B 109.5 . . ?
H42A C42 H42B 109.5 . . ?
C41 C42 H42C 109.5 . . ?
H42A C42 H42C 109.5 . . ?
H42B C42 H42C 109.5 . . ?
C41 C43 H43A 109.5 . . ?
C41 C43 H43B 109.5 . . ?
H43A C43 H43B 109.5 . . ?
C41 C43 H43C 109.5 . . ?
H43A C43 H43C 109.5 . . ?
H43B C43 H43C 109.5 . . ?
C45 C44 C46 110.7(3) . . ?
C45 C44 P3 119.8(2) . . ?
C46 C44 P3 110.8(2) . . ?
C45 C44 H44 104.7 . . ?
C46 C44 H44 104.7 . . ?
P3 C44 H44 104.7 . . ?
C44 C45 H45A 109.5 . . ?
C44 C45 H45B 109.5 . . ?
H45A C45 H45B 109.5 . . ?
C44 C45 H45C 109.5 . . ?
H45A C45 H45C 109.5 . . ?
H45B C45 H45C 109.5 . . ?
C44 C46 H46A 109.5 . . ?
C44 C46 H46B 109.5 . . ?
H46A C46 H46B 109.5 . . ?
C44 C46 H46C 109.5 . . ?
H46A C46 H46C 109.5 . . ?
H46B C46 H46C 109.5 . . ?
C49 C47 C48 111.1(3) . . ?
C49 C47 P4 110.9(2) . . ?
C48 C47 P4 112.6(2) . . ?
C49 C47 H47 107.3 . . ?
C48 C47 H47 107.3 . . ?
P4 C47 H47 107.3 . . ?
C47 C48 H48A 109.5 . . ?
C47 C48 H48B 109.5 . . ?
H48A C48 H48B 109.5 . . ?
C47 C48 H48C 109.5 . . ?
H48A C48 H48C 109.5 . . ?
H48B C48 H48C 109.5 . . ?
C47 C49 H49A 109.5 . . ?
C47 C49 H49B 109.5 . . ?
H49A C49 H49B 109.5 . . ?
C47 C49 H49C 109.5 . . ?
H49A C49 H49C 109.5 . . ?
H49B C49 H49C 109.5 . . ?
C52 C50 C51 110.0(3) . . ?
C52 C50 P4 116.7(3) . . ?
C51 C50 P4 109.3(2) . . ?
C52 C50 H50 106.8 . . ?
C51 C50 H50 106.8 . . ?
P4 C50 H50 106.8 . . ?
C50 C51 H51A 109.5 . . ?
C50 C51 H51B 109.5 . . ?
H51A C51 H51B 109.5 . . ?
C50 C51 H51C 109.5 . . ?
H51A C51 H51C 109.5 . . ?
H51B C51 H51C 109.5 . . ?
C50 C52 H52A 109.5 . . ?
C50 C52 H52B 109.5 . . ?
H52A C52 H52B 109.5 . . ?
C50 C52 H52C 109.5 . . ?
H52A C52 H52C 109.5 . . ?
H52B C52 H52C 109.5 . . ?

loop_
_geom_bond_atom_site_label_1
_geom_bond_atom_site_label_2
_geom_bond_distance
_geom_bond_site_symmetry_2
_geom_bond_publ_flag
Mo1 Mo2 2.1720(4) . ?
Mo1 N1 2.190(2) . ?
Mo1 P2 2.5211(9) . ?
Mo1 P1 2.5319(8) . ?
Mo1 Br1 2.5694(4) . ?
P1 C2 1.815(3) . ?
P1 C15 1.844(3) . ?
P1 C18 1.873(3) . ?
P2 C9 1.813(3) . ?
P2 C21 1.846(4) . ?
P2 C24 1.863(3) . ?
N1 C8 1.411(4) . ?
N1 C1 1.415(4) . ?
C1 C6 1.403(4) . ?
C1 C2 1.415(4) . ?
C2 C3 1.393(4) . ?
C3 C4 1.397(4) . ?
C3 H3 0.9500 . ?
C4 C5 1.397(4) . ?
C4 C7 1.499(4) . ?
C5 C6 1.377(4) . ?
C5 H5 0.9500 . ?
C6 H6 0.9500 . ?
C7 H7A 0.9800 . ?
C7 H7B 0.9800 . ?
C7 H7C 0.9800 . ?
C8 C13 1.406(4) . ?
C8 C9 1.419(4) . ?
C9 C10 1.394(4) . ?
C10 C11 1.384(4) . ?
C10 H10 0.9500 . ?
C11 C12 1.391(4) . ?
C11 C14 1.505(4) . ?
C12 C13 1.385(4) . ?
C12 H12 0.9500 . ?
C13 H13 0.9500 . ?
C14 H14A 0.9800 . ?
C14 H14B 0.9800 . ?
C14 H14C 0.9800 . ?
C15 C16 1.528(4) . ?
C15 C17 1.529(4) . ?
C15 H15 1.0000 . ?
C16 H16A 0.9800 . ?
C16 H16B 0.9800 . ?
C16 H16C 0.9800 . ?
C17 H17A 0.9800 . ?
C17 H17B 0.9800 . ?
C17 H17C 0.9800 . ?
C18 C19 1.530(4) . ?
C18 C20 1.539(4) . ?
C18 H18 1.0000 . ?
C19 H19A 0.9800 . ?
C19 H19B 0.9800 . ?
C19 H19C 0.9800 . ?
C20 H20A 0.9800 . ?
C20 H20B 0.9800 . ?
C20 H20C 0.9800 . ?
C21 C22 1.496(5) . ?
C21 C23 1.534(5) . ?
C21 H21 1.0000 . ?
C22 H22A 0.9800 . ?
C22 H22B 0.9800 . ?
C22 H22C 0.9800 . ?
C23 H23A 0.9800 . ?
C23 H23B 0.9800 . ?
C23 H23C 0.9800 . ?
C24 C25 1.524(5) . ?
C24 C26 1.537(4) . ?
C24 H24 1.0000 . ?
C25 H25A 0.9800 . ?
C25 H25B 0.9800 . ?
C25 H25C 0.9800 . ?
C26 H26A 0.9800 . ?
C26 H26B 0.9800 . ?
C26 H26C 0.9800 . ?
Mo2 N2 2.164(2) . ?
Mo2 P3 2.5379(9) . ?
Mo2 Br2 2.5441(4) . ?
Mo2 P4 2.5512(9) . ?
P3 C28 1.826(3) . ?
P3 C41 1.860(3) . ?
P3 C44 1.873(3) . ?
P4 C35 1.815(3) . ?
P4 C50 1.858(3) . ?
P4 C47 1.859(3) . ?
N2 C34 1.407(4) . ?
N2 C27 1.417(4) . ?
C27 C32 1.403(4) . ?
C27 C28 1.416(4) . ?
C28 C29 1.388(4) . ?
C29 C30 1.393(4) . ?
C29 H29 0.9500 . ?
C30 C31 1.393(5) . ?
C30 C33 1.508(5) . ?
C31 C32 1.384(5) . ?
C31 H31 0.9500 . ?
C32 H32 0.9500 . ?
C33 H33A 0.9800 . ?
C33 H33B 0.9800 . ?
C33 H33C 0.9800 . ?
C34 C35 1.403(4) . ?
C34 C39 1.420(4) . ?
C35 C36 1.404(4) . ?
C36 C37 1.379(5) . ?
C36 H36 0.9500 . ?
C37 C38 1.390(5) . ?
C37 C40 1.515(5) . ?
C38 C39 1.376(5) . ?
C38 H38 0.9500 . ?
C39 H39 0.9500 . ?
C40 H40A 0.9800 . ?
C40 H40B 0.9800 . ?
C40 H40C 0.9800 . ?
C41 C42 1.524(4) . ?
C41 C43 1.533(4) . ?
C41 H41 1.0000 . ?
C42 H42A 0.9800 . ?
C42 H42B 0.9800 . ?
C42 H42C 0.9800 . ?
C43 H43A 0.9800 . ?
C43 H43B 0.9800 . ?
C43 H43C 0.9800 . ?
C44 C45 1.520(4) . ?
C44 C46 1.541(4) . ?
C44 H44 1.0000 . ?
C45 H45A 0.9800 . ?
C45 H45B 0.9800 . ?
C45 H45C 0.9800 . ?
C46 H46A 0.9800 . ?
C46 H46B 0.9800 . ?
C46 H46C 0.9800 . ?
C47 C49 1.525(4) . ?
C47 C48 1.530(5) . ?
C47 H47 1.0000 . ?
C48 H48A 0.9800 . ?
C48 H48B 0.9800 . ?
C48 H48C 0.9800 . ?
C49 H49A 0.9800 . ?
C49 H49B 0.9800 . ?
C49 H49C 0.9800 . ?
C50 C52 1.522(5) . ?
C50 C51 1.528(5) . ?
C50 H50 1.0000 . ?
C51 H51A 0.9800 . ?
C51 H51B 0.9800 . ?
C51 H51C 0.9800 . ?
C52 H52A 0.9800 . ?
C52 H52B 0.9800 . ?
C52 H52C 0.9800 . ?

loop_
_geom_hbond_atom_site_label_D
_geom_hbond_atom_site_label_H
_geom_hbond_atom_site_label_A
_geom_hbond_distance_DH
_geom_hbond_distance_HA
_geom_hbond_distance_DA
_geom_hbond_angle_DHA
_geom_hbond_site_symmetry_A
C15 H15 Br2 1.00 2.73 3.446(3) 128.8 .
C17 H17A Br2 0.98 3.07 3.811(3) 133.1 2_665
C20 H20B Br1 0.98 2.85 3.779(3) 158.9 .
C24 H24 Br1 1.00 2.91 3.469(3) 116.0 .
C25 H25B Br1 0.98 2.99 3.668(4) 127.7 .
C44 H44 Br1 1.00 2.61 3.395(3) 135.6 .
C46 H46C Br2 0.98 2.99 3.872(3) 150.2 .
C48 H48B Br2 0.98 2.71 3.590(3) 148.9 .
C49 H49A Br1 0.98 3.02 3.980(3) 166.4 1_455
C49 H49C Br2 0.98 2.94 3.769(4) 142.5 .
C50 H50 N1 1.00 2.62 3.448(4) 140.6 .

loop_
_geom_torsion_atom_site_label_1
_geom_torsion_atom_site_label_2
_geom_torsion_atom_site_label_3
_geom_torsion_atom_site_label_4
_geom_torsion
_geom_torsion_site_symmetry_1
_geom_torsion_site_symmetry_2
_geom_torsion_site_symmetry_3
_geom_torsion_site_symmetry_4
_geom_torsion_publ_flag
C8 N1 C1 C6 31.8(4) . . . . ?
Mo1 N1 C1 C6 -147.7(3) . . . . ?
C8 N1 C1 C2 -152.4(3) . . . . ?
Mo1 N1 C1 C2 28.1(4) . . . . ?
C6 C1 C2 C3 3.7(4) . . . . ?
N1 C1 C2 C3 -172.5(3) . . . . ?
C6 C1 C2 P1 -176.2(2) . . . . ?
N1 C1 C2 P1 7.6(4) . . . . ?
C15 P1 C2 C3 11.7(3) . . . . ?
C18 P1 C2 C3 -102.9(3) . . . . ?
Mo1 P1 C2 C3 149.3(3) . . . . ?
C15 P1 C2 C1 -168.4(2) . . . . ?
C18 P1 C2 C1 77.0(2) . . . . ?
Mo1 P1 C2 C1 -30.8(2) . . . . ?
C1 C2 C3 C4 -2.6(5) . . . . ?
P1 C2 C3 C4 177.3(2) . . . . ?
C2 C3 C4 C5 -1.2(5) . . . . ?
C2 C3 C4 C7 176.1(3) . . . . ?
C3 C4 C5 C6 3.8(5) . . . . ?
C7 C4 C5 C6 -173.4(3) . . . . ?
C4 C5 C6 C1 -2.8(5) . . . . ?
N1 C1 C6 C5 174.8(3) . . . . ?
C2 C1 C6 C5 -1.1(5) . . . . ?
C1 N1 C8 C13 19.0(4) . . . . ?
Mo1 N1 C8 C13 -161.5(2) . . . . ?
C1 N1 C8 C9 -164.4(3) . . . . ?
Mo1 N1 C8 C9 15.0(4) . . . . ?
C13 C8 C9 C10 -8.7(4) . . . . ?
N1 C8 C9 C10 174.5(3) . . . . ?
C13 C8 C9 P2 158.7(2) . . . . ?
N1 C8 C9 P2 -18.2(4) . . . . ?
C21 P2 C9 C10 -49.2(3) . . . . ?
C24 P2 C9 C10 65.5(3) . . . . ?
Mo1 P2 C9 C10 179.2(2) . . . . ?
C21 P2 C9 C8 143.6(3) . . . . ?
C24 P2 C9 C8 -101.7(3) . . . . ?
Mo1 P2 C9 C8 12.0(3) . . . . ?
C8 C9 C10 C11 3.5(5) . . . . ?
P2 C9 C10 C11 -163.0(3) . . . . ?
C9 C10 C11 C12 3.1(5) . . . . ?
C9 C10 C11 C14 179.6(3) . . . . ?
C10 C11 C12 C13 -4.2(5) . . . . ?
C14 C11 C12 C13 179.3(3) . . . . ?
C11 C12 C13 C8 -1.3(5) . . . . ?
N1 C8 C13 C12 -175.6(3) . . . . ?
C9 C8 C13 C12 7.6(4) . . . . ?
C2 P1 C15 C16 -73.7(3) . . . . ?
C18 P1 C15 C16 36.2(3) . . . . ?
Mo1 P1 C15 C16 167.28(18) . . . . ?
C2 P1 C15 C17 160.6(2) . . . . ?
C18 P1 C15 C17 -89.6(2) . . . . ?
Mo1 P1 C15 C17 41.6(3) . . . . ?
C2 P1 C18 C19 43.4(3) . . . . ?
C15 P1 C18 C19 -71.6(3) . . . . ?
Mo1 P1 C18 C19 145.1(2) . . . . ?
C2 P1 C18 C20 173.4(2) . . . . ?
C15 P1 C18 C20 58.4(3) . . . . ?
Mo1 P1 C18 C20 -84.9(2) . . . . ?
C9 P2 C21 C22 19.4(4) . . . . ?
C24 P2 C21 C22 -90.9(4) . . . . ?
Mo1 P2 C21 C22 140.2(3) . . . . ?
C9 P2 C21 C23 152.6(2) . . . . ?
C24 P2 C21 C23 42.2(3) . . . . ?
Mo1 P2 C21 C23 -86.7(3) . . . . ?
C9 P2 C24 C25 58.3(3) . . . . ?
C21 P2 C24 C25 177.5(2) . . . . ?
Mo1 P2 C24 C25 -47.9(2) . . . . ?
C9 P2 C24 C26 -66.6(3) . . . . ?
C21 P2 C24 C26 52.6(3) . . . . ?
Mo1 P2 C24 C26 -172.8(2) . . . . ?
C34 N2 C27 C32 48.5(4) . . . . ?
Mo2 N2 C27 C32 -151.6(2) . . . . ?
C34 N2 C27 C28 -132.4(3) . . . . ?
Mo2 N2 C27 C28 27.5(4) . . . . ?
C32 C27 C28 C29 -3.4(5) . . . . ?
N2 C27 C28 C29 177.6(3) . . . . ?
C32 C27 C28 P3 -178.4(2) . . . . ?
N2 C27 C28 P3 2.5(4) . . . . ?
C41 P3 C28 C29 -83.7(3) . . . . ?
C44 P3 C28 C29 28.5(3) . . . . ?
Mo2 P3 C28 C29 162.0(3) . . . . ?
C41 P3 C28 C27 90.8(2) . . . . ?
C44 P3 C28 C27 -156.9(2) . . . . ?
Mo2 P3 C28 C27 -23.4(2) . . . . ?
C27 C28 C29 C30 1.7(5) . . . . ?
P3 C28 C29 C30 176.0(3) . . . . ?
C28 C29 C30 C31 0.8(5) . . . . ?
C28 C29 C30 C33 -178.7(3) . . . . ?
C29 C30 C31 C32 -1.5(5) . . . . ?
C33 C30 C31 C32 178.0(3) . . . . ?
C30 C31 C32 C27 -0.3(5) . . . . ?
C28 C27 C32 C31 2.7(5) . . . . ?
N2 C27 C32 C31 -178.2(3) . . . . ?
C27 N2 C34 C35 -175.5(3) . . . . ?
Mo2 N2 C34 C35 24.5(4) . . . . ?
C27 N2 C34 C39 9.9(4) . . . . ?
Mo2 N2 C34 C39 -150.1(2) . . . . ?
N2 C34 C35 C36 -177.9(3) . . . . ?
C39 C34 C35 C36 -2.9(4) . . . . ?
N2 C34 C35 P4 -3.2(4) . . . . ?
C39 C34 C35 P4 171.7(2) . . . . ?
C50 P4 C35 C34 112.7(3) . . . . ?
C47 P4 C35 C34 -137.6(3) . . . . ?
Mo2 P4 C35 C34 -13.9(3) . . . . ?
C50 P4 C35 C36 -72.7(3) . . . . ?
C47 P4 C35 C36 37.0(3) . . . . ?
Mo2 P4 C35 C36 160.6(2) . . . . ?
C34 C35 C36 C37 2.5(5) . . . . ?
P4 C35 C36 C37 -172.0(3) . . . . ?
C35 C36 C37 C38 -0.1(5) . . . . ?
C35 C36 C37 C40 178.3(3) . . . . ?
C36 C37 C38 C39 -1.7(5) . . . . ?
C40 C37 C38 C39 179.9(3) . . . . ?
C37 C38 C39 C34 1.2(5) . . . . ?
C35 C34 C39 C38 1.2(5) . . . . ?
N2 C34 C39 C38 175.9(3) . . . . ?
C28 P3 C41 C42 -65.7(3) . . . . ?
C44 P3 C41 C42 173.7(2) . . . . ?
Mo2 P3 C41 C42 39.8(2) . . . . ?
C28 P3 C41 C43 59.4(3) . . . . ?
C44 P3 C41 C43 -61.2(3) . . . . ?
Mo2 P3 C41 C43 164.9(2) . . . . ?
C28 P3 C44 C45 -17.7(3) . . . . ?
C41 P3 C44 C45 93.9(3) . . . . ?
Mo2 P3 C44 C45 -139.3(2) . . . . ?
C28 P3 C44 C46 -148.5(2) . . . . ?
C41 P3 C44 C46 -36.9(2) . . . . ?
Mo2 P3 C44 C46 89.9(2) . . . . ?
C35 P4 C47 C49 178.9(2) . . . . ?
C50 P4 C47 C49 -71.5(3) . . . . ?
Mo2 P4 C47 C49 72.1(3) . . . . ?
C35 P4 C47 C48 53.8(3) . . . . ?
C50 P4 C47 C48 163.4(2) . . . . ?
Mo2 P4 C47 C48 -53.0(3) . . . . ?
C35 P4 C50 C52 82.9(3) . . . . ?
C47 P4 C50 C52 -25.7(3) . . . . ?
Mo2 P4 C50 C52 -168.2(2) . . . . ?
C35 P4 C50 C51 -42.7(3) . . . . ?
C47 P4 C50 C51 -151.3(2) . . . . ?
Mo2 P4 C50 C51 66.2(3) . . . . ?
